data_1514251
loop_
_publ_author_name
'McOwen, Dennis W.'
'Delp, Samuel A.'
'Paillard, Elie'
'Herriot, Cristelle'
'Han, Sang-Don'
'Boyle, Paul D.'
'Sommer, Roger D.'
'Henderson, Wesley A.'

_publ_section_title
;
 Anion Coordination Interactions in Solvates with the Lithium Salts LiDCTA
 and LiTDI
;
_journal_issue 15
_journal_name_full 'The Journal of Physical Chemistry C'
_journal_page_first 7781
_journal_paper_doi 10.1021/jp412601x
_journal_volume 118
_journal_year 2014
_chemical_formula_sum 'C9 H4 F3 Li N4 O3'
_chemical_formula_weight 280.10
_chemical_name_systematic
; 
(EC)1-LiTDI 
;
_space_group_IT_number 14
_symmetry_cell_setting monoclinic
_symmetry_space_group_name_Hall '-P 2ybc'
_symmetry_space_group_name_H-M 'P 1 21/c 1'
_atom_sites_solution_hydrogens geom
_atom_sites_solution_primary direct
_atom_sites_solution_secondary difmap
_audit_creation_method SHELXL-97
_cell_angle_alpha 90.00
_cell_angle_beta 125.080(9)
_cell_angle_gamma 90.00
_cell_formula_units_Z 4
_cell_length_a 11.582(4)
_cell_length_b 8.604(3)
_cell_length_c 14.248(5)
_cell_measurement_reflns_used 9883
_cell_measurement_temperature 110
_cell_measurement_theta_max 31.85
_cell_measurement_theta_min 2.86
_cell_volume 1161.9(7)
_computing_cell_refinement SAINT
_computing_data_collection Apex2
_computing_data_reduction SAINT
_computing_molecular_graphics NRCVAX
_computing_publication_material cif2tables.py
_computing_structure_refinement XL
_computing_structure_solution XS
_diffrn_ambient_temperature 110
_diffrn_measured_fraction_theta_full 0.999
_diffrn_measured_fraction_theta_max 0.884
_diffrn_measurement_device_type 'Bruker-Nonius Kappa Axis X8 Apex2'
_diffrn_measurement_method 'omega and phi scans'
_diffrn_radiation_monochromator graphite
_diffrn_radiation_source 'fine-focus sealed tube'
_diffrn_radiation_type MoK\a
_diffrn_radiation_wavelength 0.71073
_diffrn_reflns_av_R_equivalents 0.0360
_diffrn_reflns_av_sigmaI/netI 0.0362
_diffrn_reflns_limit_h_max 18
_diffrn_reflns_limit_h_min -17
_diffrn_reflns_limit_k_max 13
_diffrn_reflns_limit_k_min -13
_diffrn_reflns_limit_l_max 22
_diffrn_reflns_limit_l_min -21
_diffrn_reflns_number 42908
_diffrn_reflns_theta_full 33.20
_diffrn_reflns_theta_max 36.14
_diffrn_reflns_theta_min 2.15
_exptl_absorpt_coefficient_mu 0.151
_exptl_absorpt_correction_T_max 0.9856
_exptl_absorpt_correction_T_min 0.9397
_exptl_absorpt_correction_type multi-scan
_exptl_absorpt_process_details SADABS
_exptl_crystal_colour colourless
_exptl_crystal_density_diffrn 1.601
_exptl_crystal_density_method 'not measured'
_exptl_crystal_description prism
_exptl_crystal_F_000 560
_exptl_crystal_size_max 0.42
_exptl_crystal_size_mid 0.14
_exptl_crystal_size_min 0.10
_refine_diff_density_max 0.450
_refine_diff_density_min -0.420
_refine_diff_density_rms 0.056
_refine_ls_extinction_method none
_refine_ls_goodness_of_fit_ref 1.052
_refine_ls_hydrogen_treatment refall
_refine_ls_matrix_type full
_refine_ls_number_parameters 197
_refine_ls_number_reflns 4920
_refine_ls_number_restraints 0
_refine_ls_restrained_S_all 1.052
_refine_ls_R_factor_all 0.0794
_refine_ls_R_factor_gt 0.0430
_refine_ls_shift/su_max 0.001
_refine_ls_shift/su_mean 0.000
_refine_ls_structure_factor_coef Fsqd
_refine_ls_weighting_details 'calc w=1/[\s^2^(Fo^2^)+(0.0481P)^2^+0.2186P] where P=(Fo^2^+2Fc^2^)/3'
_refine_ls_weighting_scheme calc
_refine_ls_wR_factor_gt 0.0983
_refine_ls_wR_factor_ref 0.1119
_reflns_number_gt 3270
_reflns_number_total 4920
_reflns_threshold_expression >2sigma(I)
_cod_data_source_file jp412601x_si_002.cif
_cod_data_source_block (EC)1-LiTDI
_cod_depositor_comments
;Adding full bibliography for
 ./tmp-cod-update-bibliographies-10461/cifs/1514251.cif.
;
_cod_original_cell_volume 1161.9(6)
_cod_original_sg_symbol_H-M 'P 21/c'
_cod_database_code 1514251

loop_
_symmetry_equiv_pos_as_xyz
'x, y, z'
'-x, y+1/2, -z+1/2'
'-x, -y, -z'
'x, -y-1/2, z-1/2'

loop_
_atom_site_label
_atom_site_type_symbol
_atom_site_fract_x
_atom_site_fract_y
_atom_site_fract_z
_atom_site_U_iso_or_equiv
_atom_site_adp_type
_atom_site_occupancy
_atom_site_symmetry_multiplicity
_atom_site_calc_flag
Li1 Li 0.1560(2) 0.69812(19) 0.44433(16) 0.0212(4) Uani 1 1 d
N1 N -0.14883(9) 0.52614(9) 0.61315(7) 0.01731(17) Uani 1 1 d
N2 N 0.04036(11) 0.68468(10) 0.51109(9) 0.0251(2) Uani 1 1 d
N3 N -0.11692(10) 1.07852(10) 0.61815(8) 0.02184(18) Uani 1 1 d
N4 N -0.22454(10) 0.72836(9) 0.66965(8) 0.02144(18) Uani 1 1 d
C1 C -0.10599(11) 0.66303(10) 0.59399(9) 0.01728(18) Uani 1 1 d
C2 C -0.15252(11) 0.78540(10) 0.62829(9) 0.01833(19) Uani 1 1 d
C3 C -0.21732(11) 0.57493(11) 0.65828(9) 0.01886(19) Uani 1 1 d
C4 C -0.02482(11) 0.67325(10) 0.54809(9) 0.0195(2) Uani 1 1 d
C5 C -0.13261(11) 0.94791(11) 0.62273(9) 0.01869(19) Uani 1 1 d
C6 C -0.28174(12) 0.46295(11) 0.69591(10) 0.0246(2) Uani 1 1 d
F1 F -0.23509(9) 0.31859(7) 0.70205(7) 0.03682(19) Uani 1 1 d
F2 F -0.42141(8) 0.45916(10) 0.62580(8) 0.0460(2) Uani 1 1 d
F3 F -0.24966(11) 0.49673(9) 0.79950(7) 0.0467(2) Uani 1 1 d
O1 O 0.34922(8) 0.71773(9) 0.57269(7) 0.02972(19) Uani 1 1 d
C7 C 0.44366(11) 0.80987(11) 0.62671(9) 0.0212(2) Uani 1 1 d
O2 O 0.54302(9) 0.79403(10) 0.73722(7) 0.02910(19) Uani 1 1 d
O3 O 0.45853(9) 0.93669(10) 0.58242(7) 0.0317(2) Uani 1 1 d
C8 C 0.64062(14) 0.92338(15) 0.77717(11) 0.0316(3) Uani 1 1 d
H8A H 0.7306(16) 0.8802(17) 0.8049(12) 0.030(4) Uiso 1 1 d
H8B H 0.6405(16) 0.9759(19) 0.8361(14) 0.041(4) Uiso 1 1 d
C9 C 0.58144(14) 1.02182(13) 0.67064(12) 0.0309(3) Uani 1 1 d
H9A H 0.5500(16) 1.1232(18) 0.6761(13) 0.039(4) Uiso 1 1 d
H9B H 0.6442(16) 1.0276(18) 0.6483(13) 0.038(4) Uiso 1 1 d

loop_
_atom_site_aniso_label
_atom_site_aniso_U_11
_atom_site_aniso_U_22
_atom_site_aniso_U_33
_atom_site_aniso_U_23
_atom_site_aniso_U_13
_atom_site_aniso_U_12
Li1 0.0258(9) 0.0151(7) 0.0278(9) 0.0001(6) 0.0183(8) -0.0014(6)
N1 0.0202(4) 0.0136(3) 0.0224(4) -0.0002(3) 0.0148(4) -0.0011(3)
N2 0.0340(5) 0.0170(4) 0.0365(5) -0.0038(3) 0.0274(5) -0.0039(3)
N3 0.0251(5) 0.0167(4) 0.0276(5) 0.0011(3) 0.0174(4) 0.0007(3)
N4 0.0285(5) 0.0143(3) 0.0306(5) 0.0019(3) 0.0223(4) 0.0020(3)
C1 0.0202(5) 0.0138(4) 0.0213(5) -0.0005(3) 0.0140(4) -0.0007(3)
C2 0.0226(5) 0.0130(4) 0.0235(5) 0.0007(3) 0.0157(4) 0.0010(3)
C3 0.0228(5) 0.0145(4) 0.0250(5) 0.0014(3) 0.0171(4) 0.0008(3)
C4 0.0248(5) 0.0128(4) 0.0244(5) -0.0026(3) 0.0161(4) -0.0025(3)
C5 0.0208(5) 0.0176(4) 0.0219(5) 0.0005(3) 0.0148(4) 0.0018(3)
C6 0.0317(6) 0.0168(4) 0.0377(6) 0.0033(4) 0.0270(5) 0.0018(4)
F1 0.0517(5) 0.0149(3) 0.0671(5) 0.0059(3) 0.0476(5) 0.0024(3)
F2 0.0300(4) 0.0484(5) 0.0665(6) 0.0194(4) 0.0318(4) -0.0005(3)
F3 0.0849(7) 0.0344(4) 0.0496(5) -0.0012(3) 0.0554(5) -0.0102(4)
O1 0.0242(4) 0.0217(3) 0.0349(5) 0.0014(3) 0.0121(4) -0.0045(3)
C7 0.0214(5) 0.0186(4) 0.0256(5) 0.0004(3) 0.0146(4) 0.0000(3)
O2 0.0266(4) 0.0345(4) 0.0228(4) 0.0009(3) 0.0122(4) -0.0041(3)
O3 0.0323(5) 0.0251(4) 0.0325(5) 0.0045(3) 0.0156(4) -0.0088(3)
C8 0.0253(6) 0.0381(6) 0.0319(6) -0.0170(5) 0.0168(5) -0.0064(5)
C9 0.0311(6) 0.0240(5) 0.0472(8) -0.0127(5) 0.0281(6) -0.0104(4)

loop_
_atom_type_symbol
_atom_type_description
_atom_type_scat_dispersion_real
_atom_type_scat_dispersion_imag
_atom_type_scat_source
C C 0.0033 0.0016 'International Tables Vol C Tables 4.2.6.8 and 6.1.1.4'
H H 0.0000 0.0000 'International Tables Vol C Tables 4.2.6.8 and 6.1.1.4'
F F 0.0171 0.0103 'International Tables Vol C Tables 4.2.6.8 and 6.1.1.4'
Li Li -0.0003 0.0001 'International Tables Vol C Tables 4.2.6.8 and 6.1.1.4'
N N 0.0061 0.0033 'International Tables Vol C Tables 4.2.6.8 and 6.1.1.4'
O O 0.0106 0.0060 'International Tables Vol C Tables 4.2.6.8 and 6.1.1.4'

loop_
_geom_angle_atom_site_label_1
_geom_angle_atom_site_label_2
_geom_angle_atom_site_label_3
_geom_angle
_geom_angle_site_symmetry_1
_geom_angle_site_symmetry_3
O1 Li1 N2 106.19(10) . .
O1 Li1 N3 100.17(8) . 3_576
N2 Li1 N3 102.37(8) . 3_576
O1 Li1 N1 102.59(9) . 3_566
N2 Li1 N1 104.02(8) . 3_566
N3 Li1 N1 138.41(10) 3_576 3_566
C3 N1 C1 102.04(8) . .
C3 N1 Li1 125.28(8) . 3_566
C1 N1 Li1 131.21(8) . 3_566
C4 N2 Li1 178.31(9) . .
C5 N3 Li1 159.78(11) . 3_576
C3 N4 C2 101.94(8) . .
N1 C1 C2 108.88(9) . .
N1 C1 C4 123.86(8) . .
C2 C1 C4 127.25(9) . .
N4 C2 C1 109.67(8) . .
N4 C2 C5 122.47(9) . .
C1 C2 C5 127.86(9) . .
N4 C3 N1 117.47(9) . .
N4 C3 C6 120.91(9) . .
N1 C3 C6 121.61(9) . .
N2 C4 C1 178.62(10) . .
N3 C5 C2 179.85(10) . .
F2 C6 F3 106.43(10) . .
F2 C6 F1 107.38(9) . .
F3 C6 F1 106.59(9) . .
F2 C6 C3 112.96(9) . .
F3 C6 C3 112.24(9) . .
F1 C6 C3 110.86(9) . .
C7 O1 Li1 143.24(9) . .
O1 C7 O2 122.95(10) . .
O1 C7 O3 123.97(11) . .
O2 C7 O3 113.08(9) . .
C7 O2 C8 109.76(9) . .
C7 O3 C9 109.71(10) . .
O2 C8 C9 103.54(9) . .
O2 C8 H8A 106.5(9) . .
C9 C8 H8A 113.0(9) . .
O2 C8 H8B 108.3(10) . .
C9 C8 H8B 112.9(10) . .
H8A C8 H8B 111.9(13) . .
O3 C9 C8 103.91(9) . .
O3 C9 H9A 107.4(9) . .
C8 C9 H9A 113.5(9) . .
O3 C9 H9B 107.2(9) . .
C8 C9 H9B 111.9(9) . .
H9A C9 H9B 112.2(13) . .

loop_
_geom_bond_atom_site_label_1
_geom_bond_atom_site_label_2
_geom_bond_distance
_geom_bond_site_symmetry_2
Li1 O1 1.917(2) .
Li1 N2 2.044(2) .
Li1 N3 2.0561(19) 3_576
Li1 N1 2.0790(19) 3_566
N1 C3 1.3435(13) .
N1 C1 1.3651(12) .
N1 Li1 2.0790(19) 3_566
N2 C4 1.1468(14) .
N3 C5 1.1462(13) .
N3 Li1 2.056(2) 3_576
N4 C3 1.3385(13) .
N4 C2 1.3598(13) .
C1 C2 1.3931(13) .
C1 C4 1.4233(15) .
C2 C5 1.4267(13) .
C3 C6 1.4941(14) .
C6 F2 1.3261(15) .
C6 F3 1.3306(15) .
C6 F1 1.3371(12) .
O1 C7 1.2040(13) .
C7 O2 1.3188(14) .
C7 O3 1.3204(13) .
O2 C8 1.4494(15) .
O3 C9 1.4444(15) .
C8 C9 1.515(2) .
C8 H8A 0.952(15) .
C8 H8B 0.954(17) .
C9 H9A 0.965(16) .
C9 H9B 0.948(16) .

loop_
_geom_torsion_atom_site_label_1
_geom_torsion_atom_site_label_2
_geom_torsion_atom_site_label_3
_geom_torsion_atom_site_label_4
_geom_torsion
_geom_torsion_site_symmetry_1
O1 Li1 N2 C4 -102(4) .
N3 Li1 N2 C4 153(4) 3_576
N1 Li1 N2 C4 5(4) 3_566
C3 N1 C1 C2 -0.38(11) .
Li1 N1 C1 C2 165.94(10) 3_566
C3 N1 C1 C4 178.59(10) .
Li1 N1 C1 C4 -15.08(17) 3_566
C3 N4 C2 C1 0.12(11) .
C3 N4 C2 C5 179.72(10) .
N1 C1 C2 N4 0.18(12) .
C4 C1 C2 N4 -178.76(10) .
N1 C1 C2 C5 -179.40(10) .
C4 C1 C2 C5 1.67(18) .
C2 N4 C3 N1 -0.40(13) .
C2 N4 C3 C6 178.86(10) .
C1 N1 C3 N4 0.51(13) .
Li1 N1 C3 N4 -166.91(10) 3_566
C1 N1 C3 C6 -178.75(10) .
Li1 N1 C3 C6 13.83(16) 3_566
Li1 N2 C4 C1 -170(3) .
N1 C1 C4 N2 176(100) .
C2 C1 C4 N2 -6(5) .
Li1 N3 C5 C2 -39(52) 3_576
N4 C2 C5 N3 -48(52) .
C1 C2 C5 N3 131(100) .
N4 C3 C6 F2 73.90(14) .
N1 C3 C6 F2 -106.87(12) .
N4 C3 C6 F3 -46.45(15) .
N1 C3 C6 F3 132.79(11) .
N4 C3 C6 F1 -165.53(10) .
N1 C3 C6 F1 13.70(15) .
N2 Li1 O1 C7 -101.44(16) .
N3 Li1 O1 C7 4.7(2) 3_576
N1 Li1 O1 C7 149.70(14) 3_566
Li1 O1 C7 O2 149.60(14) .
Li1 O1 C7 O3 -30.1(2) .
O1 C7 O2 C8 -179.86(10) .
O3 C7 O2 C8 -0.14(13) .
O1 C7 O3 C9 179.38(11) .
O2 C7 O3 C9 -0.33(13) .
C7 O2 C8 C9 0.52(12) .
C7 O3 C9 C8 0.62(12) .
O2 C8 C9 O3 -0.66(12) .
